data_4061819
_journal_name_full Organometallics
_journal_paper_doi 10.1021/om058038d
_journal_year 2005
_chemical_formula_sum 'C42 H58 Si3 Ti'
_chemical_formula_weight 695.05
_space_group_IT_number 14
_symmetry_cell_setting monoclinic
_symmetry_space_group_name_Hall '-P 2ybc'
_symmetry_space_group_name_H-M 'P 1 21/c 1'
_cell_angle_alpha 90.00
_cell_angle_beta 95.5150(10)
_cell_angle_gamma 90.00
_cell_formula_units_Z 4
_cell_length_a 15.1670(4)
_cell_length_b 11.3270(2)
_cell_length_c 23.4860(6)
_cell_measurement_temperature 150(2)
_cell_volume 4016.14(16)
_diffrn_ambient_temperature 150(2)
_exptl_crystal_density_diffrn 1.150
_cod_original_sg_symbol_H-M 'P 21/c'
_cod_database_code 4061819

loop_
_symmetry_equiv_pos_as_xyz
'x, y, z'
'-x, y+1/2, -z+1/2'
'-x, -y, -z'
'x, -y-1/2, z-1/2'

loop_
_atom_site_label
_atom_site_type_symbol
_atom_site_fract_x
_atom_site_fract_y
_atom_site_fract_z
_atom_site_U_iso_or_equiv
_atom_site_adp_type
_atom_site_occupancy
_atom_site_symmetry_multiplicity
_atom_site_calc_flag
_atom_site_refinement_flags
_atom_site_disorder_assembly
_atom_site_disorder_group
Ti1 Ti 0.74430(3) 0.31990(4) 0.978904(18) 0.02222(12) Uani 1 1 d . . .
Si1 Si 0.74785(6) -0.01249(6) 0.93969(3) 0.0355(2) Uani 1 1 d . . .
Si2 Si 0.75454(4) 0.23507(6) 0.82041(3) 0.02350(16) Uani 1 1 d . . .
Si3 Si 1.05875(5) 0.15527(6) 0.77891(3) 0.03022(18) Uani 1 1 d . . .
C1 C 0.89107(16) 0.3932(2) 0.96481(11) 0.0290(6) Uani 1 1 d . . .
C2 C 0.90520(16) 0.2809(2) 0.98993(11) 0.0323(6) Uani 1 1 d . . .
C3 C 0.87538(17) 0.2835(3) 1.04505(12) 0.0369(7) Uani 1 1 d . . .
C4 C 0.84668(17) 0.3995(3) 1.05554(11) 0.0377(7) Uani 1 1 d . . .
C5 C 0.85502(17) 0.4672(2) 1.00563(12) 0.0339(6) Uani 1 1 d . . .
C6 C 0.92431(18) 0.4343(3) 0.91019(12) 0.0411(7) Uani 1 1 d . . .
H6A H 0.9798 0.4743 0.9185 0.062 Uiso 1 1 calc R . .
H6B H 0.8820 0.4874 0.8910 0.062 Uiso 1 1 calc R . .
H6C H 0.9324 0.3675 0.8861 0.062 Uiso 1 1 calc R . .
C7 C 0.95124(18) 0.1795(3) 0.96440(14) 0.0454(8) Uani 1 1 d . . .
H7A H 1.0142 0.1912 0.9701 0.068 Uiso 1 1 calc R . .
H7B H 0.9330 0.1751 0.9242 0.068 Uiso 1 1 calc R . .
H7C H 0.9360 0.1074 0.9825 0.068 Uiso 1 1 calc R . .
C8 C 0.8824(2) 0.1854(3) 1.08826(14) 0.0600(9) Uani 1 1 d . . .
H8A H 0.8937 0.1123 1.0696 0.090 Uiso 1 1 calc R . .
H8B H 0.8279 0.1794 1.1057 0.090 Uiso 1 1 calc R . .
H8C H 0.9301 0.2018 1.1171 0.090 Uiso 1 1 calc R . .
C9 C 0.8325(2) 0.4459(3) 1.11422(13) 0.0599(10) Uani 1 1 d . . .
H9A H 0.7947 0.3929 1.1325 0.090 Uiso 1 1 calc R . .
H9B H 0.8053 0.5224 1.1107 0.090 Uiso 1 1 calc R . .
H9C H 0.8885 0.4520 1.1368 0.090 Uiso 1 1 calc R . .
C10 C 0.8473(2) 0.5986(2) 0.99864(15) 0.0527(9) Uani 1 1 d . . .
H10A H 0.8334 0.6334 1.0340 0.079 Uiso 1 1 calc R . .
H10B H 0.8011 0.6166 0.9690 0.079 Uiso 1 1 calc R . .
H10C H 0.9024 0.6300 0.9884 0.079 Uiso 1 1 calc R . .
C11 C 0.58788(16) 0.3308(2) 0.94505(10) 0.0298(6) Uani 1 1 d . . .
C12 C 0.59739(17) 0.2597(2) 0.99462(11) 0.0303(6) Uani 1 1 d . . .
C13 C 0.62712(17) 0.3331(2) 1.04126(10) 0.0300(6) Uani 1 1 d . . .
C14 C 0.63478(16) 0.4488(2) 1.02079(11) 0.0296(6) Uani 1 1 d . . .
C15 C 0.61217(16) 0.4467(2) 0.96118(11) 0.0304(6) Uani 1 1 d . . .
C16 C 0.54965(18) 0.2888(3) 0.88734(12) 0.0494(8) Uani 1 1 d . . .
H16A H 0.4864 0.2836 0.8867 0.074 Uiso 1 1 calc R . .
H16B H 0.5734 0.2125 0.8798 0.074 Uiso 1 1 calc R . .
H16C H 0.5647 0.3436 0.8586 0.074 Uiso 1 1 calc R . .
C17 C 0.5628(2) 0.1370(3) 0.99919(16) 0.0576(9) Uani 1 1 d . . .
H17A H 0.5009 0.1399 1.0047 0.086 Uiso 1 1 calc R . .
H17B H 0.5944 0.0978 1.0311 0.086 Uiso 1 1 calc R . .
H17C H 0.5707 0.0944 0.9647 0.086 Uiso 1 1 calc R . .
C18 C 0.6341(2) 0.2940(3) 1.10310(12) 0.0509(8) Uani 1 1 d . . .
H18A H 0.6459 0.3613 1.1275 0.076 Uiso 1 1 calc R . .
H18B H 0.6815 0.2380 1.1098 0.076 Uiso 1 1 calc R . .
H18C H 0.5794 0.2580 1.1112 0.076 Uiso 1 1 calc R . .
C19 C 0.6424(2) 0.5613(3) 1.05522(15) 0.0522(8) Uani 1 1 d . . .
H19A H 0.5894 0.6071 1.0473 0.078 Uiso 1 1 calc R . .
H19B H 0.6924 0.6059 1.0451 0.078 Uiso 1 1 calc R . .
H19C H 0.6502 0.5425 1.0952 0.078 Uiso 1 1 calc R . .
C20 C 0.5990(2) 0.5563(3) 0.92492(14) 0.0522(9) Uani 1 1 d . . .
H20A H 0.5791 0.5345 0.8863 0.078 Uiso 1 1 calc R . .
H20B H 0.6541 0.5983 0.9254 0.078 Uiso 1 1 calc R . .
H20C H 0.5555 0.6060 0.9400 0.078 Uiso 1 1 calc R . .
C21 C 0.74669(16) 0.1524(2) 0.93789(10) 0.0245(5) Uani 1 1 d . . .
C22 C 0.74817(15) 0.2344(2) 0.89849(10) 0.0227(5) Uani 1 1 d . . .
C23 C 0.87022(17) 0.2135(2) 0.80532(10) 0.0280(6) Uani 1 1 d . . .
C24 C 0.94436(17) 0.1921(2) 0.79331(11) 0.0307(6) Uani 1 1 d . . .
C25 C 0.71548(16) 0.3768(2) 0.78501(10) 0.0262(5) Uani 1 1 d . . .
C26 C 0.71536(16) 0.4846(2) 0.81347(11) 0.0289(6) Uani 1 1 d . . .
H26 H 0.7329 0.4872 0.8525 0.035 Uiso 1 1 calc R . .
C27 C 0.68969(17) 0.5883(2) 0.78500(12) 0.0360(6) Uani 1 1 d . . .
H27 H 0.6895 0.6592 0.8050 0.043 Uiso 1 1 calc R . .
C28 C 0.66460(19) 0.5860(2) 0.72721(13) 0.0407(7) Uani 1 1 d . . .
H28 H 0.6476 0.6554 0.7080 0.049 Uiso 1 1 calc R . .
C29 C 0.6647(2) 0.4815(3) 0.69786(12) 0.0468(8) Uani 1 1 d . . .
H29 H 0.6481 0.4798 0.6587 0.056 Uiso 1 1 calc R . .
C30 C 0.6897(2) 0.3782(2) 0.72685(11) 0.0407(7) Uani 1 1 d . . .
H30 H 0.6890 0.3076 0.7065 0.049 Uiso 1 1 calc R . .
C31 C 0.69442(16) 0.1106(2) 0.78019(10) 0.0255(5) Uani 1 1 d . . .
C32 C 0.60246(17) 0.1100(2) 0.76706(11) 0.0318(6) Uani 1 1 d . . .
H32 H 0.5696 0.1751 0.7766 0.038 Uiso 1 1 calc R . .
C33 C 0.55921(19) 0.0144(3) 0.74019(12) 0.0404(7) Uani 1 1 d . . .
H33 H 0.4980 0.0156 0.7321 0.048 Uiso 1 1 calc R . .
C34 C 0.60718(19) -0.0826(3) 0.72547(12) 0.0421(7) Uani 1 1 d . . .
H34 H 0.5782 -0.1476 0.7082 0.051 Uiso 1 1 calc R . .
C35 C 0.69783(19) -0.0830(2) 0.73630(12) 0.0397(7) Uani 1 1 d . . .
H35 H 0.7303 -0.1477 0.7257 0.048 Uiso 1 1 calc R . .
C36 C 0.74082(18) 0.0128(2) 0.76306(11) 0.0314(6) Uani 1 1 d . . .
H36 H 0.8023 0.0118 0.7697 0.038 Uiso 1 1 calc R . .
C37 C 0.6482(2) -0.0789(2) 0.89889(13) 0.0442(7) Uani 1 1 d . . .
H37A H 0.5961 -0.0576 0.9168 0.066 Uiso 1 1 calc R . .
H37B H 0.6540 -0.1632 0.8986 0.066 Uiso 1 1 calc R . .
H37C H 0.6431 -0.0498 0.8603 0.066 Uiso 1 1 calc R . .
C38 C 0.8461(2) -0.0740(3) 0.90733(14) 0.0521(8) Uani 1 1 d . . .
H38A H 0.8358 -0.1557 0.8980 0.078 Uiso 1 1 calc R . .
H38B H 0.8977 -0.0671 0.9342 0.078 Uiso 1 1 calc R . .
H38C H 0.8552 -0.0308 0.8732 0.078 Uiso 1 1 calc R . .
C39 C 0.7528(3) -0.0696(3) 1.01479(13) 0.0643(10) Uani 1 1 d . . .
H39A H 0.7065 -0.0340 1.0340 0.097 Uiso 1 1 calc R . .
H39B H 0.8092 -0.0503 1.0347 0.097 Uiso 1 1 calc R . .
H39C H 0.7452 -0.1538 1.0141 0.097 Uiso 1 1 calc R . .
C40 C 1.0845(2) 0.2289(3) 0.71239(14) 0.0580(9) Uani 1 1 d . . .
H40A H 1.1421 0.2047 0.7031 0.087 Uiso 1 1 calc R . .
H40B H 1.0838 0.3130 0.7177 0.087 Uiso 1 1 calc R . .
H40C H 1.0409 0.2074 0.6818 0.087 Uiso 1 1 calc R . .
C41 C 1.0651(2) -0.0062(3) 0.77052(18) 0.0680(11) Uani 1 1 d . . .
H41A H 1.0238 -0.0309 0.7392 0.102 Uiso 1 1 calc R . .
H41B H 1.0508 -0.0440 0.8050 0.102 Uiso 1 1 calc R . .
H41C H 1.1240 -0.0279 0.7629 0.102 Uiso 1 1 calc R . .
C42 C 1.1321(2) 0.2065(4) 0.84177(14) 0.0651(10) Uani 1 1 d . . .
H42A H 1.1157 0.1680 0.8756 0.098 Uiso 1 1 calc R . .
H42B H 1.1261 0.2904 0.8458 0.098 Uiso 1 1 calc R . .
H42C H 1.1925 0.1877 0.8365 0.098 Uiso 1 1 calc R . .

loop_
_atom_site_aniso_label
_atom_site_aniso_U_11
_atom_site_aniso_U_22
_atom_site_aniso_U_33
_atom_site_aniso_U_23
_atom_site_aniso_U_13
_atom_site_aniso_U_12
Ti1 0.0215(2) 0.0244(2) 0.0206(2) -0.00119(18) 0.00092(17) 0.00200(18)
Si1 0.0517(5) 0.0230(4) 0.0315(4) 0.0005(3) 0.0033(4) 0.0058(3)
Si2 0.0242(4) 0.0254(4) 0.0214(3) -0.0017(3) 0.0044(3) 0.0001(3)
Si3 0.0265(4) 0.0299(4) 0.0353(4) 0.0005(3) 0.0087(3) 0.0026(3)
C1 0.0208(13) 0.0350(14) 0.0305(14) -0.0060(11) -0.0019(11) -0.0025(11)
C2 0.0206(13) 0.0378(15) 0.0365(15) -0.0074(12) -0.0075(11) 0.0033(11)
C3 0.0282(15) 0.0486(17) 0.0318(15) 0.0011(13) -0.0080(12) -0.0004(12)
C4 0.0255(15) 0.0562(18) 0.0304(15) -0.0133(13) -0.0026(12) -0.0019(13)
C5 0.0235(14) 0.0345(15) 0.0426(17) -0.0115(12) -0.0028(12) -0.0036(11)
C6 0.0300(15) 0.0524(18) 0.0401(17) -0.0002(14) 0.0002(13) -0.0111(13)
C7 0.0280(15) 0.0440(17) 0.063(2) -0.0127(15) -0.0034(14) 0.0071(13)
C8 0.054(2) 0.069(2) 0.052(2) 0.0221(17) -0.0168(16) 0.0006(17)
C9 0.0426(19) 0.095(3) 0.0414(19) -0.0278(18) -0.0016(15) -0.0057(18)
C10 0.0390(18) 0.0360(17) 0.082(2) -0.0141(16) -0.0001(16) -0.0056(13)
C11 0.0214(13) 0.0443(16) 0.0239(13) -0.0074(12) 0.0033(10) 0.0069(11)
C12 0.0279(14) 0.0292(14) 0.0357(15) -0.0029(11) 0.0125(11) 0.0006(11)
C13 0.0284(14) 0.0402(15) 0.0220(13) 0.0028(11) 0.0064(11) 0.0074(11)
C14 0.0248(14) 0.0332(14) 0.0317(15) -0.0045(11) 0.0075(11) 0.0051(11)
C15 0.0245(14) 0.0360(15) 0.0323(15) 0.0077(12) 0.0103(11) 0.0122(11)
C16 0.0246(15) 0.088(2) 0.0346(16) -0.0176(16) 0.0006(12) 0.0059(15)
C17 0.050(2) 0.0405(18) 0.088(3) -0.0052(17) 0.0357(19) -0.0096(15)
C18 0.0506(19) 0.071(2) 0.0326(17) 0.0146(15) 0.0134(14) 0.0132(16)
C19 0.0404(18) 0.0492(19) 0.068(2) -0.0247(17) 0.0123(16) 0.0035(14)
C20 0.0491(19) 0.0506(19) 0.060(2) 0.0238(16) 0.0228(16) 0.0225(15)
C21 0.0250(13) 0.0258(13) 0.0226(13) -0.0022(10) 0.0015(10) 0.0036(10)
C22 0.0165(12) 0.0269(12) 0.0246(13) -0.0045(10) 0.0015(10) 0.0003(10)
C23 0.0307(15) 0.0288(14) 0.0253(13) -0.0022(10) 0.0064(11) -0.0036(11)
C24 0.0327(16) 0.0304(14) 0.0297(14) 0.0001(11) 0.0068(12) -0.0028(11)
C25 0.0240(13) 0.0285(13) 0.0270(14) 0.0004(11) 0.0077(11) -0.0013(10)
C26 0.0262(14) 0.0314(14) 0.0297(14) -0.0005(11) 0.0045(11) -0.0022(11)
C27 0.0342(15) 0.0284(14) 0.0465(18) -0.0032(12) 0.0089(13) -0.0029(12)
C28 0.0391(17) 0.0302(15) 0.0537(19) 0.0129(13) 0.0086(14) 0.0006(12)
C29 0.069(2) 0.0417(17) 0.0288(16) 0.0078(13) 0.0007(15) 0.0025(15)
C30 0.061(2) 0.0305(15) 0.0304(15) 0.0004(12) 0.0039(14) 0.0031(13)
C31 0.0306(14) 0.0280(13) 0.0181(12) 0.0003(10) 0.0043(10) 0.0004(11)
C32 0.0295(15) 0.0368(15) 0.0290(14) -0.0042(11) 0.0017(11) 0.0039(12)
C33 0.0292(15) 0.0531(18) 0.0376(16) -0.0078(14) -0.0030(12) -0.0025(13)
C34 0.0433(18) 0.0391(16) 0.0420(17) -0.0133(13) -0.0062(14) -0.0041(13)
C35 0.0413(17) 0.0342(15) 0.0430(17) -0.0128(13) 0.0009(13) 0.0030(13)
C36 0.0293(15) 0.0320(14) 0.0330(15) -0.0048(11) 0.0038(11) 0.0015(11)
C37 0.057(2) 0.0291(15) 0.0487(18) -0.0018(13) 0.0145(15) -0.0077(13)
C38 0.059(2) 0.0346(16) 0.062(2) -0.0091(15) 0.0006(17) 0.0173(15)
C39 0.118(3) 0.0361(17) 0.0382(18) 0.0085(14) 0.0014(19) 0.0105(19)
C40 0.0370(18) 0.078(2) 0.062(2) 0.0298(18) 0.0202(16) 0.0156(16)
C41 0.060(2) 0.0363(18) 0.113(3) -0.0016(19) 0.035(2) 0.0059(16)
C42 0.0400(19) 0.100(3) 0.056(2) -0.023(2) 0.0052(16) -0.0006(19)

loop_
_geom_bond_atom_site_label_1
_geom_bond_atom_site_label_2
_geom_bond_distance
_geom_bond_site_symmetry_2
_geom_bond_publ_flag
Ti1 C22 2.128(2) . ?
Ti1 C21 2.130(2) . ?
Ti1 C12 2.392(3) . ?
Ti1 C5 2.408(3) . ?
Ti1 C13 2.414(2) . ?
Ti1 C1 2.428(2) . ?
Ti1 C11 2.432(2) . ?
Ti1 C4 2.434(3) . ?
Ti1 C3 2.438(3) . ?
Ti1 C15 2.468(2) . ?
Ti1 C2 2.469(2) . ?
Ti1 C14 2.484(2) . ?
Si1 C21 1.868(2) . ?
Si1 C37 1.868(3) . ?
Si1 C38 1.871(3) . ?
Si1 C39 1.873(3) . ?
Si2 C23 1.839(3) . ?
Si2 C22 1.846(2) . ?
Si2 C25 1.877(2) . ?
Si2 C31 1.883(2) . ?
Si3 C41 1.843(3) . ?
Si3 C40 1.846(3) . ?
Si3 C24 1.847(3) . ?
Si3 C42 1.854(3) . ?
C1 C2 1.410(4) . ?
C1 C5 1.422(4) . ?
C1 C6 1.497(4) . ?
C2 C3 1.412(4) . ?
C2 C7 1.499(4) . ?
C3 C4 1.413(4) . ?
C3 C8 1.501(4) . ?
C4 C5 1.417(4) . ?
C4 C9 1.510(4) . ?
C5 C10 1.501(4) . ?
C6 H6A 0.9600 . ?
C6 H6B 0.9600 . ?
C6 H6C 0.9600 . ?
C7 H7A 0.9600 . ?
C7 H7B 0.9600 . ?
C7 H7C 0.9600 . ?
C8 H8A 0.9600 . ?
C8 H8B 0.9600 . ?
C8 H8C 0.9600 . ?
C9 H9A 0.9600 . ?
C9 H9B 0.9600 . ?
C9 H9C 0.9600 . ?
C10 H10A 0.9600 . ?
C10 H10B 0.9600 . ?
C10 H10C 0.9600 . ?
C11 C15 1.405(4) . ?
C11 C12 1.411(4) . ?
C11 C16 1.500(4) . ?
C12 C13 1.414(4) . ?
C12 C17 1.493(4) . ?
C13 C14 1.404(4) . ?
C13 C18 1.512(4) . ?
C14 C15 1.409(4) . ?
C14 C19 1.508(4) . ?
C15 C20 1.508(4) . ?
C16 H16A 0.9600 . ?
C16 H16B 0.9600 . ?
C16 H16C 0.9600 . ?
C17 H17A 0.9600 . ?
C17 H17B 0.9600 . ?
C17 H17C 0.9600 . ?
C18 H18A 0.9600 . ?
C18 H18B 0.9600 . ?
C18 H18C 0.9600 . ?
C19 H19A 0.9600 . ?
C19 H19B 0.9600 . ?
C19 H19C 0.9600 . ?
C20 H20A 0.9600 . ?
C20 H20B 0.9600 . ?
C20 H20C 0.9600 . ?
C21 C22 1.313(3) . ?
C23 C24 1.210(3) . ?
C25 C30 1.384(4) . ?
C25 C26 1.392(3) . ?
C26 C27 1.389(4) . ?
C26 H26 0.9300 . ?
C27 C28 1.374(4) . ?
C27 H27 0.9300 . ?
C28 C29 1.370(4) . ?
C28 H28 0.9300 . ?
C29 C30 1.389(4) . ?
C29 H29 0.9300 . ?
C30 H30 0.9300 . ?
C31 C36 1.393(3) . ?
C31 C32 1.399(3) . ?
C32 C33 1.386(4) . ?
C32 H32 0.9300 . ?
C33 C34 1.380(4) . ?
C33 H33 0.9300 . ?
C34 C35 1.374(4) . ?
C34 H34 0.9300 . ?
C35 C36 1.386(4) . ?
C35 H35 0.9300 . ?
C36 H36 0.9300 . ?
C37 H37A 0.9600 . ?
C37 H37B 0.9600 . ?
C37 H37C 0.9600 . ?
C38 H38A 0.9600 . ?
C38 H38B 0.9600 . ?
C38 H38C 0.9600 . ?
C39 H39A 0.9600 . ?
C39 H39B 0.9600 . ?
C39 H39C 0.9600 . ?
C40 H40A 0.9600 . ?
C40 H40B 0.9600 . ?
C40 H40C 0.9600 . ?
C41 H41A 0.9600 . ?
C41 H41B 0.9600 . ?
C41 H41C 0.9600 . ?
C42 H42A 0.9600 . ?
C42 H42B 0.9600 . ?
C42 H42C 0.9600 . ?
